data_4106862
loop_
_publ_author_name
'Joseph R. Stringer'
'J. Aaron Crapster'
'Ilia A. Guzei'
'Helen E. Blackwell'

_publ_contact_author_address
;
Department of Chemistry
University of Wisconsin-Madison
1101 University Ave
Madison, WI  53706
USA
;
_publ_contact_author_email iguzei@chem.wisc.edu
_publ_contact_author_fax 608-262-0381
_publ_contact_author_name
;
Guzei, Ilia A. 
;
_publ_contact_author_phone 608-263-4694
_publ_section_title
;
 Extraordinarily Robust Polyproline Type I Peptoid Helices Generated via
 the Incorporation of \a-Chiral Aromatic N-1-Naphthylethyl Side Chains
;
_journal_name_full 'Journal of the American Chemical Society'
_journal_page_first 15559
_journal_page_last 15567
_journal_paper_doi 10.1021/ja204755p
_journal_volume 133
_journal_year 2011
_chemical_absolute_configuration ad
_chemical_formula_moiety 'C48 H51 N3 O5, C3 H6 O'
_chemical_formula_sum 'C51 H57 N3 O6'
_chemical_formula_weight 808.00
_space_group_IT_number 4
_symmetry_cell_setting monoclinic
_symmetry_Int_Tables_number 4
_symmetry_space_group_name_Hall 'P 2yb'
_symmetry_space_group_name_H-M 'P 1 21 1'
_atom_sites_solution_hydrogens geom
_atom_sites_solution_primary direct
_atom_sites_solution_secondary difmap
_cell_angle_alpha 90.00
_cell_angle_beta 100.121(2)
_cell_angle_gamma 90.00
_cell_formula_units_Z 2
_cell_length_a 9.3769(3)
_cell_length_b 13.6383(4)
_cell_length_c 17.3326(5)
_cell_measurement_reflns_used 9859
_cell_measurement_temperature 100(1)
_cell_measurement_theta_max 69.1044
_cell_measurement_theta_min 2.5896
_cell_volume 2182.09(11)
_computing_cell_refinement 'SAINT Ver. 7.24A (Bruker-AXS, 2007)'
_computing_data_collection 'APEX2 Ver. 2.1-4 (Bruker-AXS, 2007)'
_computing_data_reduction 'SAINT Ver. 7.24A'
_computing_molecular_graphics 'SHELXTL Ver. 6.10'
_computing_publication_material 'SHELXTL Ver. 6.10'
_computing_structure_refinement 'SHELXTL Ver. 6.10'
_computing_structure_solution 'SHELXTL Ver. 6.10 (Sheldrick, 2008)'
_diffrn_ambient_temperature 100(1)
_diffrn_measured_fraction_theta_full 0.996
_diffrn_measured_fraction_theta_max 0.990
_diffrn_measurement_device_type 'Bruker APEX-II CCD'
_diffrn_measurement_method '0.50\\% \\w and 0.5 \\% \\f scans'
_diffrn_radiation_monochromator graphite
_diffrn_radiation_source 'fine-focus sealed tube'
_diffrn_radiation_type 'Cu K\a'
_diffrn_radiation_wavelength 1.54178
_diffrn_reflns_av_R_equivalents 0.0220
_diffrn_reflns_av_sigmaI/netI 0.0158
_diffrn_reflns_limit_h_max 11
_diffrn_reflns_limit_h_min -11
_diffrn_reflns_limit_k_max 16
_diffrn_reflns_limit_k_min -16
_diffrn_reflns_limit_l_max 21
_diffrn_reflns_limit_l_min -20
_diffrn_reflns_number 35193
_diffrn_reflns_theta_full 67.00
_diffrn_reflns_theta_max 69.64
_diffrn_reflns_theta_min 2.59
_exptl_absorpt_coefficient_mu 0.638
_exptl_absorpt_correction_T_max 0.8170
_exptl_absorpt_correction_T_min 0.7934
_exptl_absorpt_correction_type analytical
_exptl_absorpt_process_details
;
SADABS  (Bruker-AXS, 2003)
;
_exptl_crystal_colour colourless
_exptl_crystal_density_diffrn 1.230
_exptl_crystal_description block
_exptl_crystal_F_000 864
_exptl_crystal_size_max 0.38
_exptl_crystal_size_mid 0.34
_exptl_crystal_size_min 0.33
_refine_diff_density_max 0.661
_refine_diff_density_min -0.638
_refine_diff_density_rms 0.068
_refine_ls_abs_structure_details 'Flack H D (1983), Acta Cryst. A39, 876-881'
_refine_ls_abs_structure_Flack -0.2(4)
_refine_ls_extinction_method none
_refine_ls_goodness_of_fit_ref 1.044
_refine_ls_hydrogen_treatment constr
_refine_ls_matrix_type full
_refine_ls_number_parameters 469
_refine_ls_number_reflns 7580
_refine_ls_number_restraints 56
_refine_ls_restrained_S_all 1.125
_refine_ls_R_factor_all 0.0773
_refine_ls_R_factor_gt 0.0761
_refine_ls_shift/su_max 0.001
_refine_ls_shift/su_mean 0.000
_refine_ls_structure_factor_coef Fsqd
_refine_ls_weighting_details 'calc w=1/[\s^2^(Fo^2^)+(0.1007P)^2^+2.9021P] where P=(Fo^2^+2Fc^2^)/3'
_refine_ls_weighting_scheme calc
_refine_ls_wR_factor_gt 0.1938
_refine_ls_wR_factor_ref 0.1952
_reflns_number_gt 7437
_reflns_number_total 7580
_reflns_threshold_expression I>2\s(I)
_cod_data_source_file ja204755p_si_002_3.cif
_cod_data_source_block blackwell28
_cod_original_sg_symbol_H-M 'P 21'
_cod_database_code 4106862

loop_
_symmetry_equiv_pos_as_xyz
'x, y, z'
'-x, y+1/2, -z'

loop_
_atom_site_label
_atom_site_type_symbol
_atom_site_fract_x
_atom_site_fract_y
_atom_site_fract_z
_atom_site_U_iso_or_equiv
_atom_site_adp_type
_atom_site_occupancy
_atom_site_symmetry_multiplicity
_atom_site_calc_flag
_atom_site_refinement_flags
_atom_site_disorder_assembly
_atom_site_disorder_group
O1 O 0.8353(3) 0.0695(2) -0.03845(16) 0.0339(6) Uani 1 1 d . . .
O2 O 0.7358(3) 0.0220(2) 0.06617(17) 0.0373(7) Uani 1 1 d . . .
O3 O 0.7809(3) 0.1995(2) 0.26202(18) 0.0402(7) Uani 1 1 d . . .
O4 O 0.9997(4) 0.0607(3) 0.43023(17) 0.0573(10) Uani 1 1 d . . .
N1 N 0.8000(3) 0.2082(2) 0.1343(2) 0.0302(7) Uani 1 1 d . . .
N2 N 0.9883(3) 0.0572(2) 0.29840(17) 0.0293(7) Uani 1 1 d . . .
C1 C 0.8363(5) -0.1115(4) -0.0504(3) 0.0455(11) Uani 1 1 d . . .
H1A H 0.9415 -0.1075 -0.0334 0.068 Uiso 1 1 calc R . .
H1B H 0.8134 -0.1655 -0.0879 0.068 Uiso 1 1 calc R . .
H1C H 0.7898 -0.1233 -0.0049 0.068 Uiso 1 1 calc R . .
C2 C 0.8465(5) 0.0021(3) -0.1621(3) 0.0425(10) Uani 1 1 d . . .
H2A H 0.8063 0.0627 -0.1875 0.064 Uiso 1 1 calc R . .
H2B H 0.8235 -0.0530 -0.1984 0.064 Uiso 1 1 calc R . .
H2C H 0.9519 0.0085 -0.1473 0.064 Uiso 1 1 calc R . .
C3 C 0.6180(4) -0.0113(4) -0.1069(3) 0.0499(12) Uani 1 1 d . . .
H3A H 0.5799 -0.0161 -0.0579 0.075 Uiso 1 1 calc R . .
H3B H 0.5805 -0.0658 -0.1415 0.075 Uiso 1 1 calc R . .
H3C H 0.5876 0.0510 -0.1328 0.075 Uiso 1 1 calc R . .
C4 C 0.7811(4) -0.0161(3) -0.0893(3) 0.0367(9) Uani 1 1 d . . .
C5 C 0.8021(4) 0.0795(3) 0.0332(2) 0.0313(8) Uani 1 1 d . . .
C6 C 0.8648(4) 0.1757(3) 0.0684(2) 0.0330(9) Uani 1 1 d . . .
H6A H 0.9705 0.1679 0.0860 0.040 Uiso 1 1 calc R . .
H6B H 0.8499 0.2270 0.0273 0.040 Uiso 1 1 calc R . .
C7 C 0.6820(4) 0.2827(3) 0.1183(3) 0.0381(10) Uani 1 1 d . . .
H7 H 0.6413 0.2898 0.1676 0.046 Uiso 1 1 calc R . .
C8 C 0.7493(5) 0.3811(4) 0.1034(4) 0.0625(16) Uani 1 1 d . . .
H8A H 0.8293 0.3956 0.1464 0.094 Uiso 1 1 calc R . .
H8B H 0.6758 0.4327 0.1005 0.094 Uiso 1 1 calc R . .
H8C H 0.7860 0.3784 0.0539 0.094 Uiso 1 1 calc R . .
C9 C 0.5588(4) 0.2491(3) 0.0552(3) 0.0387(10) Uani 1 1 d . . .
C10 C 0.5370(5) 0.2869(4) -0.0193(3) 0.0528(14) Uani 1 1 d . . .
H10 H 0.6029 0.3347 -0.0321 0.063 Uiso 1 1 calc R . .
C11 C 0.4206(6) 0.2576(5) -0.0776(3) 0.0641(18) Uani 1 1 d . . .
H11 H 0.4091 0.2863 -0.1282 0.077 Uiso 1 1 calc R . .
C12 C 0.3264(5) 0.1899(4) -0.0626(3) 0.0466(12) Uani 1 1 d . . .
H12 H 0.2495 0.1701 -0.1028 0.056 Uiso 1 1 calc R . .
C13 C 0.3404(4) 0.1474(3) 0.0130(2) 0.0344(9) Uani 1 1 d . . .
C14 C 0.2373(4) 0.0777(3) 0.0319(3) 0.0390(9) Uani 1 1 d . . .
H14 H 0.1569 0.0601 -0.0070 0.047 Uiso 1 1 calc R . .
C15 C 0.2521(5) 0.0368(3) 0.1034(3) 0.0406(10) Uani 1 1 d . . .
H15 H 0.1839 -0.0104 0.1144 0.049 Uiso 1 1 calc R . .
C16 C 0.3686(4) 0.0641(3) 0.1617(2) 0.0363(9) Uani 1 1 d . . .
H16 H 0.3782 0.0354 0.2123 0.044 Uiso 1 1 calc R . .
C17 C 0.4687(4) 0.1313(3) 0.1471(2) 0.0319(8) Uani 1 1 d . . .
H17 H 0.5468 0.1485 0.1876 0.038 Uiso 1 1 calc R . .
C18 C 0.4574(4) 0.1759(3) 0.0719(2) 0.0300(8) Uani 1 1 d . . .
C19 C 0.8413(4) 0.1755(3) 0.2085(2) 0.0311(8) Uani 1 1 d . . .
C20 C 0.9775(4) 0.1102(3) 0.2251(2) 0.0256(7) Uani 1 1 d . . .
H20A H 0.9750 0.0627 0.1817 0.031 Uiso 1 1 calc R . .
H20B H 1.0646 0.1517 0.2269 0.031 Uiso 1 1 calc R . .
C21 C 0.9365(4) -0.0447(3) 0.2953(2) 0.0307(8) Uani 1 1 d . . .
H21 H 0.9551 -0.0705 0.3501 0.037 Uiso 1 1 calc R . .
C22 C 0.7720(4) -0.0494(3) 0.2659(3) 0.0420(10) Uani 1 1 d . . .
H22A H 0.7223 -0.0091 0.2998 0.063 Uiso 1 1 calc R . .
H22B H 0.7391 -0.1175 0.2672 0.063 Uiso 1 1 calc R . .
H22C H 0.7498 -0.0246 0.2121 0.063 Uiso 1 1 calc R . .
C23 C 1.0252(4) -0.1073(3) 0.2475(2) 0.0257(7) Uani 1 1 d . . .
C24 C 0.9680(4) -0.1442(3) 0.1761(2) 0.0298(8) Uani 1 1 d . . .
H24 H 0.8700 -0.1298 0.1544 0.036 Uiso 1 1 calc R . .
C25 C 1.0502(4) -0.2040(3) 0.1329(2) 0.0291(8) Uani 1 1 d . . .
H25 H 1.0062 -0.2305 0.0838 0.035 Uiso 1 1 calc R . .
C26 C 1.1912(4) -0.2231(3) 0.1618(2) 0.0315(8) Uani 1 1 d . . .
H26 H 1.2462 -0.2623 0.1325 0.038 Uiso 1 1 calc R . .
C27 C 1.2571(4) -0.1848(3) 0.2357(2) 0.0297(8) Uani 1 1 d . . .
C28 C 1.4043(5) -0.2052(4) 0.2667(2) 0.0428(10) Uani 1 1 d . . .
H28 H 1.4595 -0.2450 0.2379 0.051 Uiso 1 1 calc R . .
C29 C 1.4674(5) -0.1679(4) 0.3379(3) 0.0458(11) Uani 1 1 d . . .
H29 H 1.5672 -0.1794 0.3572 0.055 Uiso 1 1 calc R . .
C30 C 1.3854(5) -0.1131(3) 0.3822(2) 0.0381(9) Uani 1 1 d . . .
H30 H 1.4294 -0.0890 0.4322 0.046 Uiso 1 1 calc R . .
C31 C 1.2422(4) -0.0934(3) 0.3546(2) 0.0311(8) Uani 1 1 d . . .
H31 H 1.1879 -0.0566 0.3859 0.037 Uiso 1 1 calc R . .
C32 C 1.1740(4) -0.1274(3) 0.2796(2) 0.0251(7) Uani 1 1 d . . .
C33 C 1.0133(5) 0.1026(3) 0.3694(2) 0.0369(9) Uani 1 1 d . A .
C34 C 1.0708(5) 0.2080(3) 0.3714(2) 0.0396(9) Uani 1 1 d D . .
H34A H 1.1623 0.2103 0.3503 0.048 Uiso 0.618(4) 1 calc PR A 1
H34B H 0.9993 0.2513 0.3392 0.048 Uiso 0.618(4) 1 calc PR A 1
H34C H 1.1403 0.2119 0.3346 0.048 Uiso 0.382(4) 1 calc PR A 2
H34D H 0.9885 0.2515 0.3507 0.048 Uiso 0.382(4) 1 calc PR A 2
O5 O 1.0257(7) 0.2888(4) 0.5637(3) 0.0452(11) Uani 0.618(4) 1 d PD A 1
N3 N 1.0955(7) 0.2395(6) 0.4524(3) 0.0373(15) Uani 0.618(4) 1 d PD A 1
C35 C 0.9890(9) 0.2669(5) 0.4921(4) 0.0333(16) Uani 0.618(4) 1 d PD A 1
C36 C 0.8380(8) 0.2759(6) 0.4522(5) 0.0460(18) Uani 0.618(4) 1 d PD A 1
H36A H 0.8303 0.2558 0.3973 0.069 Uiso 0.618(4) 1 calc PR A 1
H36B H 0.8065 0.3442 0.4544 0.069 Uiso 0.618(4) 1 calc PR A 1
H36C H 0.7762 0.2338 0.4781 0.069 Uiso 0.618(4) 1 calc PR A 1
C37 C 1.2507(6) 0.2300(4) 0.4926(3) 0.0407(16) Uiso 0.618(4) 1 d PD A 1
H37 H 1.2584 0.2667 0.5431 0.049 Uiso 0.618(4) 1 calc PR A 1
C38 C 1.2874(6) 0.1250(4) 0.5144(3) 0.072(3) Uiso 0.618(4) 1 d PRD A 1
H38A H 1.2021 0.0923 0.5280 0.108 Uiso 0.618(4) 1 calc PR A 1
H38B H 1.3667 0.1231 0.5594 0.108 Uiso 0.618(4) 1 calc PR A 1
H38C H 1.3172 0.0913 0.4699 0.108 Uiso 0.618(4) 1 calc PR A 1
C39 C 1.3473(4) 0.2854(3) 0.4436(2) 0.0403(16) Uiso 0.618(4) 1 d PGD A 1
C40 C 1.4350(5) 0.2290(3) 0.4042(3) 0.059(2) Uiso 0.618(4) 1 d PGD A 1
H40 H 1.4437 0.1605 0.4136 0.070 Uiso 0.618(4) 1 calc PR A 1
C41 C 1.5099(5) 0.2729(3) 0.3509(3) 0.069(3) Uiso 0.618(4) 1 d PGD A 1
H41 H 1.5699 0.2343 0.3240 0.082 Uiso 0.618(4) 1 calc PR A 1
C42 C 1.4971(5) 0.3731(4) 0.3370(3) 0.074(3) Uiso 0.618(4) 1 d PGD A 1
H42 H 1.5483 0.4031 0.3006 0.089 Uiso 0.618(4) 1 calc PR A 1
C43 C 1.4094(4) 0.4295(3) 0.3765(2) 0.053(2) Uiso 0.618(4) 1 d PGD A 1
C44 C 1.3345(3) 0.3856(2) 0.42973(19) 0.0399(15) Uiso 0.618(4) 1 d PGD A 1
C45 C 1.2468(5) 0.4420(3) 0.4692(3) 0.0492(19) Uiso 0.618(4) 1 d PGD A 1
H45 H 1.1956 0.4120 0.5056 0.059 Uiso 0.618(4) 1 calc PR A 1
C46 C 1.2340(6) 0.5423(3) 0.4553(3) 0.074(3) Uiso 0.618(4) 1 d PGD A 1
H46 H 1.1741 0.5808 0.4823 0.089 Uiso 0.618(4) 1 calc PR A 1
C47 C 1.3089(6) 0.5862(2) 0.4020(3) 0.085(3) Uiso 0.618(4) 1 d PGD A 1
H47 H 1.3002 0.6547 0.3926 0.102 Uiso 0.618(4) 1 calc PR A 1
C48 C 1.3966(6) 0.5298(3) 0.3626(3) 0.062(2) Uiso 0.618(4) 1 d PGD A 1
H48 H 1.4478 0.5598 0.3262 0.075 Uiso 0.618(4) 1 calc PR A 1
O5A O 1.1313(11) 0.2915(6) 0.5732(4) 0.0452(11) Uani 0.382(4) 1 d PD A 2
N3A N 1.1441(9) 0.2489(9) 0.4486(5) 0.0373(15) Uani 0.382(4) 1 d PD A 2
C35A C 1.0651(13) 0.2721(8) 0.5053(5) 0.0333(16) Uani 0.382(4) 1 d PD A 2
C36A C 0.9047(13) 0.2789(10) 0.4854(8) 0.0460(18) Uani 0.382(4) 1 d PD A 2
H36D H 0.8731 0.2630 0.4299 0.069 Uiso 0.382(4) 1 calc PR A 2
H36E H 0.8741 0.3457 0.4954 0.069 Uiso 0.382(4) 1 calc PR A 2
H36F H 0.8612 0.2326 0.5177 0.069 Uiso 0.382(4) 1 calc PR A 2
C37A C 1.3053(8) 0.2459(6) 0.4681(5) 0.032(2) Uiso 0.382(4) 1 d PD A 2
H37A H 1.3282 0.2763 0.5214 0.039 Uiso 0.382(4) 1 calc PR A 2
C38A C 1.3617(16) 0.1425(8) 0.4807(9) 0.064(4) Uiso 0.382(4) 1 d PD A 2
H38D H 1.3058 0.1073 0.5147 0.096 Uiso 0.382(4) 1 calc PR A 2
H38E H 1.4640 0.1441 0.5056 0.096 Uiso 0.382(4) 1 calc PR A 2
H38F H 1.3520 0.1088 0.4301 0.096 Uiso 0.382(4) 1 calc PR A 2
C39A C 1.3698(4) 0.3160(3) 0.4162(3) 0.028(2) Uiso 0.382(4) 1 d PGD A 2
C40A C 1.4627(4) 0.2720(3) 0.3724(3) 0.057(3) Uiso 0.382(4) 1 d PGD A 2
H40A H 1.4835 0.2040 0.3782 0.068 Uiso 0.382(4) 1 calc PR A 2
C41A C 1.5252(4) 0.3275(4) 0.3198(3) 0.049(3) Uiso 0.382(4) 1 d PGD A 2
H41A H 1.5887 0.2974 0.2898 0.059 Uiso 0.382(4) 1 calc PR A 2
C42A C 1.4948(3) 0.4270(4) 0.3112(2) 0.036(2) Uiso 0.382(4) 1 d PGD A 2
H42A H 1.5375 0.4650 0.2753 0.043 Uiso 0.382(4) 1 calc PR A 2
C43A C 1.4018(3) 0.4711(3) 0.35512(19) 0.0186(17) Uiso 0.382(4) 1 d PGD A 2
C44A C 1.3393(3) 0.4156(2) 0.40763(19) 0.0194(17) Uiso 0.382(4) 1 d PGD A 2
C45A C 1.2464(3) 0.4596(3) 0.45153(16) 0.037(3) Uiso 0.382(4) 1 d PGD A 2
H45A H 1.2037 0.4217 0.4874 0.044 Uiso 0.382(4) 1 calc PR A 2
C46A C 1.2160(3) 0.5592(3) 0.44292(16) 0.031(2) Uiso 0.382(4) 1 d PGD A 2
H46A H 1.1525 0.5893 0.4729 0.037 Uiso 0.382(4) 1 calc PR A 2
C47A C 1.2785(3) 0.6147(2) 0.3904(2) 0.0238(18) Uiso 0.382(4) 1 d PGD A 2
H47A H 1.2577 0.6827 0.3845 0.029 Uiso 0.382(4) 1 calc PR A 2
C48A C 1.3714(3) 0.5706(3) 0.3465(2) 0.0169(16) Uiso 0.382(4) 1 d PGD A 2
H48A H 1.4141 0.6086 0.3106 0.020 Uiso 0.382(4) 1 calc PR A 2
O6 O 0.8921(3) 0.4833(3) 0.3120(2) 0.100(4) Uiso 0.563(11) 1 d PR B 1
C50 C 0.8264(3) 0.5546(3) 0.28375(19) 0.043(2) Uiso 0.563(11) 1 d PR B 1
C49 C 0.8974(3) 0.6540(3) 0.2843(2) 0.0357(19) Uiso 0.563(11) 1 d PR B 1
H49A H 0.8754 0.6879 0.2262 0.054 Uiso 0.563(11) 1 d PR B 1
H49B H 0.8524 0.7031 0.3240 0.054 Uiso 0.563(11) 1 d PR B 1
H49C H 1.0139 0.6476 0.3043 0.054 Uiso 0.563(11) 1 d PR B 1
C51 C 0.6689(3) 0.5492(4) 0.2460(2) 0.070(3) Uiso 0.563(11) 1 d PR B 1
H51A H 0.6585 0.5601 0.1826 0.105 Uiso 0.563(11) 1 d PR B 1
H51B H 0.6239 0.4779 0.2568 0.105 Uiso 0.563(11) 1 d PR B 1
H51C H 0.6059 0.6075 0.2676 0.105 Uiso 0.563(11) 1 d PR B 1
O6A O 0.6972(3) 0.5656(4) 0.2434(2) 0.120(4) Uiso 0.437(11) 1 d PR B 2
C50A C 0.8124(3) 0.5696(3) 0.28726(19) 0.120(4) Uiso 0.437(11) 1 d PR B 2
C49A C 0.8370(3) 0.5198(3) 0.3662(2) 0.120(4) Uiso 0.437(11) 1 d PR B 2
H49D H 0.9368 0.4765 0.3752 0.180 Uiso 0.437(11) 1 d PR B 2
H49E H 0.8498 0.5752 0.4127 0.180 Uiso 0.437(11) 1 d PR B 2
H49F H 0.7452 0.4730 0.3718 0.180 Uiso 0.437(11) 1 d PR B 2
C51A C 0.9396(3) 0.6247(3) 0.26610(19) 0.120(4) Uiso 0.437(11) 1 d PR B 2
H51D H 1.0238 0.5727 0.2565 0.180 Uiso 0.437(11) 1 d PR B 2
H51E H 0.9059 0.6672 0.2128 0.180 Uiso 0.437(11) 1 d PR B 2
H51F H 0.9886 0.6732 0.3138 0.180 Uiso 0.437(11) 1 d PR B 2

loop_
_atom_site_aniso_label
_atom_site_aniso_U_11
_atom_site_aniso_U_22
_atom_site_aniso_U_33
_atom_site_aniso_U_23
_atom_site_aniso_U_13
_atom_site_aniso_U_12
O1 0.0263(12) 0.0338(15) 0.0422(14) 0.0106(12) 0.0072(11) -0.0010(11)
O2 0.0292(13) 0.0357(16) 0.0499(16) 0.0129(12) 0.0149(12) -0.0016(11)
O3 0.0331(14) 0.0405(17) 0.0495(16) -0.0003(13) 0.0141(12) 0.0109(13)
O4 0.104(3) 0.0388(18) 0.0362(16) 0.0073(14) 0.0320(17) 0.0223(18)
N1 0.0177(13) 0.0244(16) 0.0488(18) 0.0134(14) 0.0064(12) 0.0038(12)
N2 0.0341(16) 0.0261(17) 0.0294(15) 0.0025(13) 0.0104(12) 0.0056(13)
C1 0.038(2) 0.042(3) 0.059(3) 0.016(2) 0.014(2) 0.0070(19)
C2 0.045(2) 0.035(2) 0.046(2) 0.0075(19) 0.0062(18) 0.0016(19)
C3 0.0245(19) 0.052(3) 0.070(3) 0.000(2) -0.0003(19) -0.002(2)
C4 0.0266(18) 0.033(2) 0.050(2) 0.0075(18) 0.0053(16) -0.0008(16)
C5 0.0201(16) 0.033(2) 0.0412(19) 0.0151(17) 0.0076(14) 0.0048(15)
C6 0.0192(16) 0.034(2) 0.046(2) 0.0199(17) 0.0059(15) 0.0025(15)
C7 0.0200(17) 0.026(2) 0.069(3) 0.0171(19) 0.0113(17) 0.0068(15)
C8 0.027(2) 0.030(2) 0.131(5) 0.031(3) 0.016(3) 0.0073(18)
C9 0.0222(17) 0.041(2) 0.056(2) 0.021(2) 0.0151(17) 0.0136(16)
C10 0.035(2) 0.062(3) 0.067(3) 0.037(3) 0.024(2) 0.022(2)
C11 0.051(3) 0.104(5) 0.043(2) 0.037(3) 0.021(2) 0.051(3)
C12 0.035(2) 0.070(3) 0.036(2) -0.002(2) 0.0080(17) 0.027(2)
C13 0.0286(19) 0.039(2) 0.037(2) -0.0050(16) 0.0071(15) 0.0162(16)
C14 0.0301(19) 0.033(2) 0.052(2) -0.0174(19) 0.0028(17) 0.0022(17)
C15 0.032(2) 0.027(2) 0.066(3) -0.0069(19) 0.0150(19) -0.0042(16)
C16 0.034(2) 0.031(2) 0.047(2) 0.0076(18) 0.0154(17) 0.0008(17)
C17 0.0267(18) 0.031(2) 0.038(2) 0.0021(16) 0.0049(15) -0.0018(15)
C18 0.0245(17) 0.029(2) 0.0380(19) 0.0052(15) 0.0096(14) 0.0087(15)
C19 0.0248(17) 0.0229(19) 0.046(2) 0.0023(16) 0.0080(15) 0.0009(14)
C20 0.0241(16) 0.0259(19) 0.0262(16) -0.0012(14) 0.0033(13) 0.0046(14)
C21 0.0329(19) 0.0227(19) 0.039(2) 0.0047(15) 0.0140(15) 0.0044(15)
C22 0.031(2) 0.035(2) 0.065(3) 0.003(2) 0.0204(19) 0.0019(17)
C23 0.0273(17) 0.0195(18) 0.0320(18) 0.0033(14) 0.0101(14) -0.0022(14)
C24 0.0257(17) 0.0243(19) 0.0385(19) 0.0011(15) 0.0033(15) -0.0042(14)
C25 0.0348(19) 0.0210(18) 0.0313(17) -0.0030(14) 0.0055(15) -0.0027(15)
C26 0.040(2) 0.025(2) 0.0306(18) 0.0023(15) 0.0073(16) 0.0057(16)
C27 0.0302(18) 0.028(2) 0.0324(18) 0.0089(15) 0.0097(15) 0.0027(15)
C28 0.033(2) 0.061(3) 0.036(2) 0.008(2) 0.0095(17) 0.009(2)
C29 0.030(2) 0.065(3) 0.041(2) 0.016(2) 0.0015(17) 0.006(2)
C30 0.045(2) 0.039(2) 0.0263(18) 0.0090(16) -0.0045(16) -0.0054(18)
C31 0.037(2) 0.026(2) 0.0314(18) 0.0064(15) 0.0068(15) -0.0012(15)
C32 0.0301(17) 0.0179(17) 0.0285(17) 0.0076(13) 0.0086(14) -0.0010(13)
C33 0.052(2) 0.032(2) 0.0281(18) 0.0031(15) 0.0133(17) 0.0147(18)
C34 0.055(2) 0.034(2) 0.0282(19) -0.0023(16) 0.0008(17) 0.0149(19)
O5 0.073(3) 0.030(2) 0.037(2) -0.0052(16) 0.019(3) 0.001(3)
N3 0.051(4) 0.034(3) 0.0281(19) -0.0040(17) 0.012(3) 0.004(3)
C35 0.044(5) 0.023(3) 0.038(3) -0.005(2) 0.022(4) -0.005(4)
C36 0.046(5) 0.037(3) 0.058(5) -0.011(4) 0.018(4) 0.003(4)
O5A 0.073(3) 0.030(2) 0.037(2) -0.0052(16) 0.019(3) 0.001(3)
N3A 0.051(4) 0.034(3) 0.0281(19) -0.0040(17) 0.012(3) 0.004(3)
C35A 0.044(5) 0.023(3) 0.038(3) -0.005(2) 0.022(4) -0.005(4)
C36A 0.046(5) 0.037(3) 0.058(5) -0.011(4) 0.018(4) 0.003(4)

loop_
_atom_type_symbol
_atom_type_description
_atom_type_scat_dispersion_real
_atom_type_scat_dispersion_imag
_atom_type_scat_source
C C 0.0181 0.0091 'International Tables Vol C Tables 4.2.6.8 and 6.1.1.4'
H H 0.0000 0.0000 'International Tables Vol C Tables 4.2.6.8 and 6.1.1.4'
N N 0.0311 0.0180 'International Tables Vol C Tables 4.2.6.8 and 6.1.1.4'
O O 0.0492 0.0322 'International Tables Vol C Tables 4.2.6.8 and 6.1.1.4'

loop_
_geom_angle_atom_site_label_1
_geom_angle_atom_site_label_2
_geom_angle_atom_site_label_3
_geom_angle
_geom_angle_publ_flag
C5 O1 C4 121.0(3) yes
C19 N1 C6 123.9(3) ?
C19 N1 C7 118.8(3) ?
C6 N1 C7 117.4(3) ?
C33 N2 C20 122.7(3) ?
C33 N2 C21 117.8(3) ?
C20 N2 C21 117.9(3) ?
C4 C1 H1A 109.5 ?
C4 C1 H1B 109.5 ?
H1A C1 H1B 109.5 ?
C4 C1 H1C 109.5 ?
H1A C1 H1C 109.5 ?
H1B C1 H1C 109.5 ?
C4 C2 H2A 109.5 ?
C4 C2 H2B 109.5 ?
H2A C2 H2B 109.5 ?
C4 C2 H2C 109.5 ?
H2A C2 H2C 109.5 ?
H2B C2 H2C 109.5 ?
C4 C3 H3A 109.5 ?
C4 C3 H3B 109.5 ?
H3A C3 H3B 109.5 ?
C4 C3 H3C 109.5 ?
H3A C3 H3C 109.5 ?
H3B C3 H3C 109.5 ?
O1 C4 C3 108.2(3) ?
O1 C4 C2 102.5(3) ?
C3 C4 C2 111.6(4) ?
O1 C4 C1 110.7(3) ?
C3 C4 C1 112.5(4) ?
C2 C4 C1 110.8(4) ?
O2 C5 O1 126.7(4) ?
O2 C5 C6 124.5(4) ?
O1 C5 C6 108.8(3) ?
N1 C6 C5 113.1(3) ?
N1 C6 H6A 109.0 ?
C5 C6 H6A 109.0 ?
N1 C6 H6B 109.0 ?
C5 C6 H6B 109.0 ?
H6A C6 H6B 107.8 ?
N1 C7 C9 112.0(4) ?
N1 C7 C8 108.4(3) ?
C9 C7 C8 115.5(4) ?
N1 C7 H7 106.8 ?
C9 C7 H7 106.8 ?
C8 C7 H7 106.8 ?
C7 C8 H8A 109.5 ?
C7 C8 H8B 109.5 ?
H8A C8 H8B 109.5 ?
C7 C8 H8C 109.5 ?
H8A C8 H8C 109.5 ?
H8B C8 H8C 109.5 ?
C10 C9 C18 117.1(4) ?
C10 C9 C7 122.3(4) ?
C18 C9 C7 120.7(4) ?
C9 C10 C11 122.4(5) ?
C9 C10 H10 118.8 ?
C11 C10 H10 118.8 ?
C12 C11 C10 120.8(4) ?
C12 C11 H11 119.6 ?
C10 C11 H11 119.6 ?
C11 C12 C13 120.5(5) ?
C11 C12 H12 119.8 ?
C13 C12 H12 119.8 ?
C12 C13 C18 119.2(4) ?
C12 C13 C14 121.8(4) ?
C18 C13 C14 119.0(4) ?
C15 C14 C13 121.5(4) ?
C15 C14 H14 119.3 ?
C13 C14 H14 119.3 ?
C14 C15 C16 119.7(4) ?
C14 C15 H15 120.2 ?
C16 C15 H15 120.2 ?
C17 C16 C15 121.2(4) ?
C17 C16 H16 119.4 ?
C15 C16 H16 119.4 ?
C16 C17 C18 120.8(4) ?
C16 C17 H17 119.6 ?
C18 C17 H17 119.6 ?
C13 C18 C17 117.8(4) ?
C13 C18 C9 120.0(4) ?
C17 C18 C9 122.2(4) ?
O3 C19 N1 122.9(3) ?
O3 C19 C20 119.7(3) ?
N1 C19 C20 117.3(3) ?
N2 C20 C19 112.4(3) ?
N2 C20 H20A 109.1 ?
C19 C20 H20A 109.1 ?
N2 C20 H20B 109.1 ?
C19 C20 H20B 109.1 ?
H20A C20 H20B 107.9 ?
N2 C21 C23 109.8(3) ?
N2 C21 C22 110.9(3) ?
C23 C21 C22 113.9(3) ?
N2 C21 H21 107.3 ?
C23 C21 H21 107.3 ?
C22 C21 H21 107.3 ?
C21 C22 H22A 109.5 ?
C21 C22 H22B 109.5 ?
H22A C22 H22B 109.5 ?
C21 C22 H22C 109.5 ?
H22A C22 H22C 109.5 ?
H22B C22 H22C 109.5 ?
C24 C23 C32 119.0(3) ?
C24 C23 C21 122.3(3) ?
C32 C23 C21 118.7(3) ?
C23 C24 C25 122.0(3) ?
C23 C24 H24 119.0 ?
C25 C24 H24 119.0 ?
C26 C25 C24 120.0(3) ?
C26 C25 H25 120.0 ?
C24 C25 H25 120.0 ?
C25 C26 C27 120.3(3) ?
C25 C26 H26 119.8 ?
C27 C26 H26 119.8 ?
C28 C27 C32 119.7(4) ?
C28 C27 C26 120.7(4) ?
C32 C27 C26 119.6(3) ?
C29 C28 C27 120.4(4) ?
C29 C28 H28 119.8 ?
C27 C28 H28 119.8 ?
C28 C29 C30 120.1(4) ?
C28 C29 H29 119.9 ?
C30 C29 H29 119.9 ?
C31 C30 C29 120.9(4) ?
C31 C30 H30 119.6 ?
C29 C30 H30 119.5 ?
C30 C31 C32 120.7(4) ?
C30 C31 H31 119.6 ?
C32 C31 H31 119.6 ?
C27 C32 C31 118.0(3) ?
C27 C32 C23 119.1(3) ?
C31 C32 C23 122.8(3) ?
O4 C33 N2 122.6(4) ?
O4 C33 C34 120.5(4) ?
N2 C33 C34 116.7(3) ?
N3 C34 C33 107.2(4) ?
N3A C34 C33 118.2(6) ?
N3 C34 H34A 110.3 ?
C33 C34 H34A 110.3 ?
N3 C34 H34B 110.3 ?
C33 C34 H34B 110.3 ?
H34A C34 H34B 108.5 ?
N3A C34 H34C 107.8 ?
C33 C34 H34C 107.8 ?
N3A C34 H34D 107.8 ?
C33 C34 H34D 107.8 ?
H34C C34 H34D 107.1 ?
C35 N3 C34 124.4(6) ?
C35 N3 C37 121.7(6) ?
C34 N3 C37 113.6(5) ?
O5 C35 N3 117.7(8) ?
O5 C35 C36 121.0(6) ?
N3 C35 C36 121.2(6) ?
C35 C36 H36A 109.5 ?
C35 C36 H36B 109.5 ?
H36A C36 H36B 109.5 ?
C35 C36 H36C 109.5 ?
H36A C36 H36C 109.5 ?
H36B C36 H36C 109.5 ?
C38 C37 N3 111.0(3) ?
C38 C37 C39 118.2(2) ?
N3 C37 C39 108.5(4) ?
C38 C37 H37 106.1 ?
N3 C37 H37 106.1 ?
C39 C37 H37 106.1 ?
C40 C39 C44 120.0 ?
C40 C39 C37 117.1(3) ?
C44 C39 C37 122.3(3) ?
C39 C40 C41 120.0 ?
C39 C40 H40 120.0 ?
C41 C40 H40 120.0 ?
C42 C41 C40 120.0 ?
C42 C41 H41 120.0 ?
C40 C41 H41 120.0 ?
C41 C42 C43 120.0 ?
C41 C42 H42 120.0 ?
C43 C42 H42 120.0 ?
C44 C43 C42 120.0 ?
C44 C43 C48 120.0 ?
C42 C43 C48 120.0 ?
C45 C44 C43 120.0 ?
C45 C44 C39 120.0 ?
C43 C44 C39 120.0 ?
C46 C45 C44 120.0 ?
C46 C45 H45 120.0 ?
C44 C45 H45 120.0 ?
C45 C46 C47 120.0 ?
C45 C46 H46 120.0 ?
C47 C46 H46 120.0 ?
C48 C47 C46 120.0 ?
C48 C47 H47 120.0 ?
C46 C47 H47 120.0 ?
C47 C48 C43 120.0 ?
C47 C48 H48 120.0 ?
C43 C48 H48 120.0 ?
C35A N3A C37A 119.9(8) ?
C35A N3A C34 120.4(7) ?
C37A N3A C34 118.6(7) ?
O5A C35A N3A 118.7(9) ?
O5A C35A C36A 121.1(9) ?
N3A C35A C36A 120.1(8) ?
C35A C36A H36D 109.5 ?
C35A C36A H36E 109.5 ?
H36D C36A H36E 109.5 ?
C35A C36A H36F 109.5 ?
H36D C36A H36F 109.5 ?
H36E C36A H36F 109.5 ?
N3A C37A C38A 112.0(7) ?
N3A C37A C39A 110.1(7) ?
C38A C37A C39A 120.8(7) ?
N3A C37A H37A 104.0 ?
C38A C37A H37A 104.0 ?
C39A C37A H37A 104.0 ?
C37A C38A H38D 109.5 ?
C37A C38A H38E 109.5 ?
H38D C38A H38E 109.5 ?
C37A C38A H38F 109.5 ?
H38D C38A H38F 109.5 ?
H38E C38A H38F 109.5 ?
C40A C39A C44A 120.0 ?
C40A C39A C37A 114.0(4) ?
C44A C39A C37A 125.9(3) ?
C39A C40A C41A 120.0 ?
C39A C40A H40A 120.0 ?
C41A C40A H40A 120.0 ?
C42A C41A C40A 120.0 ?
C42A C41A H41A 120.0 ?
C40A C41A H41A 120.0 ?
C41A C42A C43A 120.0 ?
C41A C42A H42A 120.0 ?
C43A C42A H42A 120.0 ?
C44A C43A C42A 120.0 ?
C44A C43A C48A 120.0 ?
C42A C43A C48A 120.0 ?
C45A C44A C43A 120.0 ?
C45A C44A C39A 120.0 ?
C43A C44A C39A 120.0 ?
C46A C45A C44A 120.0 ?
C46A C45A H45A 120.0 ?
C44A C45A H45A 120.0 ?
C45A C46A C47A 120.0 ?
C45A C46A H46A 120.0 ?
C47A C46A H46A 120.0 ?
C48A C47A C46A 120.0 ?
C48A C47A H47A 120.0 ?
C46A C47A H47A 120.0 ?
C47A C48A C43A 120.0 ?
C47A C48A H48A 120.0 ?
C43A C48A H48A 120.0 ?
O6 C50 C51 121.8 ?
O6 C50 C49 121.8 ?
C51 C50 C49 116.3 ?
C50 C49 H49A 111.2 ?
C50 C49 H49B 109.6 ?
H49A C49 H49B 106.7 ?
C50 C49 H49C 110.3 ?
H49A C49 H49C 109.9 ?
H49B C49 H49C 109.0 ?
C50 C51 H51A 109.6 ?
C50 C51 H51B 110.3 ?
H51A C51 H51B 109.0 ?
C50 C51 H51C 111.2 ?
H51A C51 H51C 106.7 ?
H51B C51 H51C 109.9 ?
O6A C50A C49A 121.8 ?
O6A C50A C51A 121.8 ?
C49A C50A C51A 116.3 ?
C50A C49A H49D 111.2 ?
C50A C49A H49E 109.6 ?
H49D C49A H49E 106.7 ?
C50A C49A H49F 110.3 ?
H49D C49A H49F 109.9 ?
H49E C49A H49F 109.0 ?
C50A C51A H51D 109.6 ?
C50A C51A H51E 110.3 ?
H51D C51A H51E 109.0 ?
C50A C51A H51F 111.2 ?
H51D C51A H51F 106.7 ?
H51E C51A H51F 109.9 ?

loop_
_geom_bond_atom_site_label_1
_geom_bond_atom_site_label_2
_geom_bond_distance
_geom_bond_publ_flag
O1 C5 1.339(5) yes
O1 C4 1.497(5) yes
O2 C5 1.206(5) yes
O3 C19 1.214(5) yes
O4 C33 1.225(5) yes
N1 C19 1.352(5) ?
N1 C6 1.454(5) ?
N1 C7 1.492(5) ?
N2 C33 1.361(5) ?
N2 C20 1.449(5) ?
N2 C21 1.470(5) ?
C1 C4 1.514(6) ?
C1 H1A 0.9800 ?
C1 H1B 0.9800 ?
C1 H1C 0.9800 ?
C2 C4 1.516(6) ?
C2 H2A 0.9800 ?
C2 H2B 0.9800 ?
C2 H2C 0.9800 ?
C3 C4 1.508(5) ?
C3 H3A 0.9800 ?
C3 H3B 0.9800 ?
C3 H3C 0.9800 ?
C5 C6 1.522(6) ?
C6 H6A 0.9900 ?
C6 H6B 0.9900 ?
C7 C9 1.515(6) ?
C7 C8 1.525(6) ?
C7 H7 1.0000 ?
C8 H8A 0.9800 ?
C8 H8B 0.9800 ?
C8 H8C 0.9800 ?
C9 C10 1.373(6) ?
C9 C18 1.443(6) ?
C10 C11 1.409(8) ?
C10 H10 0.9500 ?
C11 C12 1.335(8) ?
C11 H11 0.9500 ?
C12 C13 1.417(6) ?
C12 H12 0.9500 ?
C13 C18 1.417(6) ?
C13 C14 1.433(6) ?
C14 C15 1.345(7) ?
C14 H14 0.9500 ?
C15 C16 1.402(6) ?
C15 H15 0.9500 ?
C16 C17 1.367(6) ?
C16 H16 0.9500 ?
C17 C18 1.425(5) ?
C17 H17 0.9500 ?
C19 C20 1.541(5) ?
C20 H20A 0.9900 ?
C20 H20B 0.9900 ?
C21 C23 1.532(5) ?
C21 C22 1.538(5) ?
C21 H21 1.0000 ?
C22 H22A 0.9800 ?
C22 H22B 0.9800 ?
C22 H22C 0.9800 ?
C23 C24 1.356(5) ?
C23 C32 1.435(5) ?
C24 C25 1.422(5) ?
C24 H24 0.9500 ?
C25 C26 1.354(5) ?
C25 H25 0.9500 ?
C26 C27 1.420(5) ?
C26 H26 0.9500 ?
C27 C28 1.418(6) ?
C27 C32 1.417(5) ?
C28 C29 1.370(7) ?
C28 H28 0.9500 ?
C29 C30 1.395(7) ?
C29 H29 0.9500 ?
C30 C31 1.371(6) ?
C30 H30 0.9500 ?
C31 C32 1.421(5) ?
C31 H31 0.9500 ?
C33 C34 1.534(7) ?
C34 N3 1.447(7) ?
C34 N3A 1.501(9) ?
C34 H34A 0.9900 ?
C34 H34B 0.9900 ?
C34 H34C 0.9900 ?
C34 H34D 0.9900 ?
O5 C35 1.265(8) yes
N3 C35 1.360(8) ?
N3 C37 1.504(8) ?
C35 C36 1.468(10) ?
C36 H36A 0.9800 ?
C36 H36B 0.9800 ?
C36 H36C 0.9800 ?
C37 C38 1.5054 ?
C37 C39 1.543(6) ?
C37 H37 1.0000 ?
C38 H38A 0.9800 ?
C38 H38B 0.9800 ?
C38 H38C 0.9800 ?
C39 C40 1.3900 ?
C39 C44 1.3900 ?
C40 C41 1.3900 ?
C40 H40 0.9500 ?
C41 C42 1.3900 ?
C41 H41 0.9500 ?
C42 C43 1.3900 ?
C42 H42 0.9500 ?
C43 C44 1.3900 ?
C43 C48 1.3900 ?
C44 C45 1.3900 ?
C45 C46 1.3900 ?
C45 H45 0.9500 ?
C46 C47 1.3900 ?
C46 H46 0.9500 ?
C47 C48 1.3900 ?
C47 H47 0.9500 ?
C48 H48 0.9500 ?
O5A C35A 1.258(11) yes
N3A C35A 1.367(11) ?
N3A C37A 1.491(11) ?
C35A C36A 1.486(14) ?
C36A H36D 0.9800 ?
C36A H36E 0.9800 ?
C36A H36F 0.9800 ?
C37A C38A 1.509(11) ?
C37A C39A 1.511(8) ?
C37A H37A 1.0000 ?
C38A H38D 0.9800 ?
C38A H38E 0.9800 ?
C38A H38F 0.9800 ?
C39A C40A 1.3900 ?
C39A C44A 1.3900 ?
C40A C41A 1.3900 ?
C40A H40A 0.9500 ?
C41A C42A 1.3900 ?
C41A H41A 0.9500 ?
C42A C43A 1.3900 ?
C42A H42A 0.9500 ?
C43A C44A 1.3900 ?
C43A C48A 1.3900 ?
C44A C45A 1.3900 ?
C45A C46A 1.3900 ?
C45A H45A 0.9500 ?
C46A C47A 1.3900 ?
C46A H46A 0.9500 ?
C47A C48A 1.3900 ?
C47A H47A 0.9500 ?
C48A H48A 0.9500 ?
O6 C50 1.2079 yes
C50 C51 1.5088 ?
C50 C49 1.5088 ?
C49 H49A 1.0944 ?
C49 H49B 1.0957 ?
C49 H49C 1.0896 ?
C51 H51A 1.0957 ?
C51 H51B 1.0896 ?
C51 H51C 1.0943 ?
O6A C50A 1.2079 yes
C50A C49A 1.5088 ?
C50A C51A 1.5088 ?
C49A H49D 1.0943 ?
C49A H49E 1.0957 ?
C49A H49F 1.0896 ?
C51A H51D 1.0957 ?
C51A H51E 1.0896 ?
C51A H51F 1.0944 ?

loop_
_geom_torsion_atom_site_label_1
_geom_torsion_atom_site_label_2
_geom_torsion_atom_site_label_3
_geom_torsion_atom_site_label_4
_geom_torsion
C5 O1 C4 C3 62.9(4)
C5 O1 C4 C2 -179.0(3)
C5 O1 C4 C1 -60.8(4)
C4 O1 C5 O2 4.4(5)
C4 O1 C5 C6 -176.7(3)
C19 N1 C6 C5 82.8(4)
C7 N1 C6 C5 -97.8(4)
O2 C5 C6 N1 -18.6(5)
O1 C5 C6 N1 162.5(3)
C19 N1 C7 C9 -124.6(4)
C6 N1 C7 C9 56.0(4)
C19 N1 C7 C8 106.8(5)
C6 N1 C7 C8 -72.6(5)
N1 C7 C9 C10 -105.8(5)
C8 C7 C9 C10 18.9(6)
N1 C7 C9 C18 75.0(5)
C8 C7 C9 C18 -160.3(4)
C18 C9 C10 C11 0.7(7)
C7 C9 C10 C11 -178.5(4)
C9 C10 C11 C12 -0.8(8)
C10 C11 C12 C13 1.1(7)
C11 C12 C13 C18 -1.4(6)
C11 C12 C13 C14 177.2(4)
C12 C13 C14 C15 179.2(4)
C18 C13 C14 C15 -2.1(6)
C13 C14 C15 C16 1.5(6)
C14 C15 C16 C17 -0.5(6)
C15 C16 C17 C18 0.1(6)
C12 C13 C18 C17 -179.7(4)
C14 C13 C18 C17 1.7(5)
C12 C13 C18 C9 1.4(5)
C14 C13 C18 C9 -177.3(4)
C16 C17 C18 C13 -0.7(6)
C16 C17 C18 C9 178.2(4)
C10 C9 C18 C13 -1.1(6)
C7 C9 C18 C13 178.2(3)
C10 C9 C18 C17 -179.9(4)
C7 C9 C18 C17 -0.7(6)
C6 N1 C19 O3 -176.0(4)
C7 N1 C19 O3 4.6(6)
C6 N1 C19 C20 8.0(5)
C7 N1 C19 C20 -171.4(3)
C33 N2 C20 C19 -67.8(4)
C21 N2 C20 C19 97.3(4)
O3 C19 C20 N2 20.4(5)
N1 C19 C20 N2 -163.5(3)
C33 N2 C21 C23 -132.3(3)
C20 N2 C21 C23 61.8(4)
C33 N2 C21 C22 100.8(4)
C20 N2 C21 C22 -65.1(4)
N2 C21 C23 C24 -110.5(4)
C22 C21 C23 C24 14.7(5)
N2 C21 C23 C32 69.5(4)
C22 C21 C23 C32 -165.3(3)
C32 C23 C24 C25 1.3(5)
C21 C23 C24 C25 -178.7(3)
C23 C24 C25 C26 -2.0(6)
C24 C25 C26 C27 0.8(6)
C25 C26 C27 C28 179.4(4)
C25 C26 C27 C32 0.8(5)
C32 C27 C28 C29 -1.5(6)
C26 C27 C28 C29 179.9(4)
C27 C28 C29 C30 2.9(7)
C28 C29 C30 C31 -1.7(7)
C29 C30 C31 C32 -0.8(6)
C28 C27 C32 C31 -0.9(5)
C26 C27 C32 C31 177.7(3)
C28 C27 C32 C23 180.0(4)
C26 C27 C32 C23 -1.4(5)
C30 C31 C32 C27 2.0(5)
C30 C31 C32 C23 -178.9(4)
C24 C23 C32 C27 0.4(5)
C21 C23 C32 C27 -179.6(3)
C24 C23 C32 C31 -178.7(3)
C21 C23 C32 C31 1.3(5)
C20 N2 C33 O4 168.1(4)
C21 N2 C33 O4 3.0(6)
C20 N2 C33 C34 -16.4(5)
C21 N2 C33 C34 178.5(3)
O4 C33 C34 N3 -1.7(6)
N2 C33 C34 N3 -177.4(4)
O4 C33 C34 N3A 15.1(7)
N2 C33 C34 N3A -160.6(5)
N3A C34 N3 C35 155(3)
C33 C34 N3 C35 -76.4(8)
N3A C34 N3 C37 -30.6(19)
C33 C34 N3 C37 97.8(6)
C34 N3 C35 O5 177.0(6)
C37 N3 C35 O5 3.3(10)
C34 N3 C35 C36 -6.3(11)
C37 N3 C35 C36 180.0(7)
C35 N3 C37 C38 97.3(7)
C34 N3 C37 C38 -77.0(5)
C35 N3 C37 C39 -131.2(7)
C34 N3 C37 C39 54.4(7)
C38 C37 C39 C40 17.8(3)
N3 C37 C39 C40 -109.6(4)
C38 C37 C39 C44 -170.98(15)
N3 C37 C39 C44 61.6(5)
C44 C39 C40 C41 0.0
C37 C39 C40 C41 171.4(4)
C39 C40 C41 C42 0.0
C40 C41 C42 C43 0.0
C41 C42 C43 C44 0.0
C41 C42 C43 C48 180.0
C42 C43 C44 C45 180.0
C48 C43 C44 C45 0.0
C42 C43 C44 C39 0.0
C48 C43 C44 C39 180.0
C40 C39 C44 C45 180.0
C37 C39 C44 C45 9.0(4)
C40 C39 C44 C43 0.0
C37 C39 C44 C43 -171.0(4)
C43 C44 C45 C46 0.0
C39 C44 C45 C46 180.0
C44 C45 C46 C47 0.0
C45 C46 C47 C48 0.0
C46 C47 C48 C43 0.0
C44 C43 C48 C47 0.0
C42 C43 C48 C47 180.0
N3 C34 N3A C35A -13.5(14)
C33 C34 N3A C35A -71.7(12)
N3 C34 N3A C37A 155(3)
C33 C34 N3A C37A 96.8(9)
C37A N3A C35A O5A 0.6(17)
C34 N3A C35A O5A 169.0(10)
C37A N3A C35A C36A 177.7(11)
C34 N3A C35A C36A -14.0(17)
C35A N3A C37A C38A 100.5(13)
C34 N3A C37A C38A -68.1(12)
C35A N3A C37A C39A -122.2(11)
C34 N3A C37A C39A 69.3(11)
N3A C37A C39A C40A -122.1(6)
C38A C37A C39A C40A 10.9(10)
N3A C37A C39A C44A 55.2(8)
C38A C37A C39A C44A -171.8(8)
C44A C39A C40A C41A 0.0
C37A C39A C40A C41A 177.5(4)
C39A C40A C41A C42A 0.0
C40A C41A C42A C43A 0.0
C41A C42A C43A C44A 0.0
C41A C42A C43A C48A 180.0
C42A C43A C44A C45A 180.0
C48A C43A C44A C45A 0.0
C42A C43A C44A C39A 0.0
C48A C43A C44A C39A 180.0
C40A C39A C44A C45A 180.0
C37A C39A C44A C45A 2.8(4)
C40A C39A C44A C43A 0.0
C37A C39A C44A C43A -177.2(4)
C43A C44A C45A C46A 0.0
C39A C44A C45A C46A 180.0
C44A C45A C46A C47A 0.0
C45A C46A C47A C48A 0.0
C46A C47A C48A C43A 0.0
C44A C43A C48A C47A 0.0
C42A C43A C48A C47A 180.0
